data_7214126
loop_
_publ_author_name
'Solan, Agnes'
'Ni\,sanci, Bilal'
'Belcher, Miranda'
'Young, Jonathon'
'Sch\"afer, Christian'
'Wheeler, Kraig A.'
'T\"or\"ok, B\'ela'
'Dembinski, Roman'

_publ_section_title
;
 Catalyst-free chemo-/regio-/stereo-selective amination of alk-3-ynones.
 Synthesis of 1,5-benzodiazepines and 3-amino-2-alkenones
;
_journal_issue 3
_journal_name_full 'Green Chemistry'
_journal_page_first 1120
_journal_paper_doi 10.1039/c3gc41898g
_journal_volume 16
_journal_year 2014
_chemical_formula_moiety 'C23 H20 N2'
_chemical_formula_sum 'C23 H20 N2'
_chemical_formula_weight 324.41
_chemical_name_systematic
;
?
;
_space_group_IT_number 19
_symmetry_cell_setting orthorhombic
_symmetry_space_group_name_Hall 'P 2ac 2ab'
_symmetry_space_group_name_H-M 'P 21 21 21'
_atom_sites_solution_hydrogens geom
_atom_sites_solution_primary direct
_atom_sites_solution_secondary difmap
_audit_creation_method SHELXL-97
_cell_angle_alpha 90.00
_cell_angle_beta 90.00
_cell_angle_gamma 90.00
_cell_formula_units_Z 4
_cell_length_a 10.2819(9)
_cell_length_b 10.7707(9)
_cell_length_c 15.6284(14)
_cell_measurement_reflns_used 6015
_cell_measurement_temperature 100(2)
_cell_measurement_theta_max 66.564
_cell_measurement_theta_min 4.104
_cell_volume 1730.7(3)
_computing_cell_refinement APEX2
_computing_data_collection 'APEX2 (Bruker, 2010)'
_computing_data_reduction
;
SAINT (Bruker, 2008) and XPREP (Bruker, 2008)
;
_computing_molecular_graphics 'XSEED (Barbour, 2001)'
_computing_publication_material 'XSEED (Barbour, 2001)'
_computing_structure_refinement 'SHELXL-97 (Sheldrick, 2008)'
_computing_structure_solution 'SHELXS-97 (Sheldrick, 2008)'
_diffrn_ambient_temperature 100(2)
_diffrn_detector_area_resol_mean 8.33
_diffrn_measured_fraction_theta_full 0.999
_diffrn_measured_fraction_theta_max 0.999
_diffrn_measurement_device_type 'Bruker APEXII CCD'
_diffrn_measurement_method 'phi and omega scans'
_diffrn_radiation_monochromator graphite
_diffrn_radiation_source 'fine-focus sealed tube'
_diffrn_radiation_type CuK\a
_diffrn_radiation_wavelength 1.54178
_diffrn_reflns_av_R_equivalents 0.0470
_diffrn_reflns_av_sigmaI/netI 0.0232
_diffrn_reflns_limit_h_max 12
_diffrn_reflns_limit_h_min -12
_diffrn_reflns_limit_k_max 12
_diffrn_reflns_limit_k_min -12
_diffrn_reflns_limit_l_max 18
_diffrn_reflns_limit_l_min -18
_diffrn_reflns_number 28483
_diffrn_reflns_theta_full 67.79
_diffrn_reflns_theta_max 67.79
_diffrn_reflns_theta_min 4.99
_exptl_absorpt_coefficient_mu 0.561
_exptl_absorpt_correction_T_max 0.841
_exptl_absorpt_correction_T_min 0.640
_exptl_absorpt_correction_type multi-scan
_exptl_absorpt_process_details 'SADABS (Bruker, 2010)'
_exptl_crystal_colour colorless
_exptl_crystal_density_diffrn 1.245
_exptl_crystal_density_method 'not measured'
_exptl_crystal_description 'transparent needle'
_exptl_crystal_F_000 688
_exptl_crystal_size_max 0.346
_exptl_crystal_size_mid 0.192
_exptl_crystal_size_min 0.134
_refine_diff_density_max 0.944
_refine_diff_density_min -0.205
_refine_diff_density_rms 0.056
_refine_ls_abs_structure_details 'Flack H D (1983), Acta Cryst. A39, 876-881'
_refine_ls_abs_structure_Flack -0.2(8)
_refine_ls_extinction_method none
_refine_ls_goodness_of_fit_ref 1.032
_refine_ls_hydrogen_treatment constr
_refine_ls_matrix_type full
_refine_ls_number_parameters 227
_refine_ls_number_reflns 3134
_refine_ls_number_restraints 0
_refine_ls_restrained_S_all 1.032
_refine_ls_R_factor_all 0.0568
_refine_ls_R_factor_gt 0.0521
_refine_ls_shift/su_max 0.006
_refine_ls_shift/su_mean 0.000
_refine_ls_structure_factor_coef Fsqd
_refine_ls_weighting_details 'calc w=1/[\s^2^(Fo^2^)+(0.0907P)^2^+0.8657P] where P=(Fo^2^+2Fc^2^)/3'
_refine_ls_weighting_scheme calc
_refine_ls_wR_factor_gt 0.1401
_refine_ls_wR_factor_ref 0.1445
_reflns_number_gt 2901
_reflns_number_total 3134
_reflns_threshold_expression >2sigma(I)
_cod_data_source_file c3gc41898g.txt
_cod_data_source_block demb25
_cod_database_code 7214126

loop_
_symmetry_equiv_pos_as_xyz
'x, y, z'
'-x+1/2, -y, z+1/2'
'x+1/2, -y+1/2, -z'
'-x, y+1/2, -z+1/2'

loop_
_atom_site_label
_atom_site_type_symbol
_atom_site_fract_x
_atom_site_fract_y
_atom_site_fract_z
_atom_site_U_iso_or_equiv
_atom_site_adp_type
_atom_site_occupancy
_atom_site_symmetry_multiplicity
_atom_site_calc_flag
_atom_site_refinement_flags
N1 N 0.09895(16) 0.34660(15) -0.05585(10) 0.0253(4) Uani 1 1 d .
N5 N 0.04255(19) 0.24263(16) 0.12135(11) 0.0334(4) Uani 1 1 d .
C2 C 0.02118(19) 0.25550(18) -0.07123(12) 0.0253(4) Uani 1 1 d .
C3 C -0.0884(2) 0.22553(19) -0.00934(13) 0.0293(5) Uani 1 1 d .
H3A H -0.1391 0.3012 0.0040 0.035 Uiso 1 1 calc R
H3B H -0.1478 0.1630 -0.0344 0.035 Uiso 1 1 calc R
C4 C -0.0250(2) 0.17530(19) 0.07024(13) 0.0306(5) Uani 1 1 d .
C6 C 0.0752(2) 0.4487(2) 0.17291(13) 0.0337(5) Uani 1 1 d .
H6 H 0.0630 0.4162 0.2288 0.040 Uiso 1 1 calc R
C7 C 0.1022(2) 0.5727(2) 0.16363(14) 0.0355(5) Uani 1 1 d .
H7 H 0.1050 0.6255 0.2123 0.043 Uiso 1 1 calc R
C8 C 0.1253(2) 0.62057(19) 0.08216(14) 0.0330(5) Uani 1 1 d .
H8 H 0.1430 0.7065 0.0749 0.040 Uiso 1 1 calc R
C9 C 0.12247(19) 0.54309(19) 0.01239(14) 0.0297(5) Uani 1 1 d .
H9 H 0.1430 0.5757 -0.0424 0.036 Uiso 1 1 calc R
C10 C 0.09021(18) 0.41754(18) 0.01989(13) 0.0268(4) Uani 1 1 d .
C11 C 0.0652(2) 0.36822(19) 0.10250(13) 0.0291(5) Uani 1 1 d .
C12 C 0.04160(19) 0.17893(18) -0.14856(12) 0.0266(4) Uani 1 1 d .
C13 C -0.0563(2) 0.1055(2) -0.18332(13) 0.0326(5) Uani 1 1 d .
H13 H -0.1392 0.1036 -0.1566 0.039 Uiso 1 1 calc R
C14 C -0.0352(2) 0.0351(2) -0.25626(14) 0.0376(5) Uani 1 1 d .
H14 H -0.1035 -0.0141 -0.2792 0.045 Uiso 1 1 calc R
C15 C 0.0853(2) 0.0364(2) -0.29569(14) 0.0390(5) Uani 1 1 d .
H15 H 0.1004 -0.0120 -0.3455 0.047 Uiso 1 1 calc R
C16 C 0.1841(2) 0.1093(2) -0.26169(15) 0.0411(6) Uani 1 1 d .
H16 H 0.2670 0.1107 -0.2886 0.049 Uiso 1 1 calc R
C17 C 0.1632(2) 0.1797(2) -0.18920(14) 0.0348(5) Uani 1 1 d .
H17 H 0.2316 0.2291 -0.1667 0.042 Uiso 1 1 calc R
C18 C -0.0352(3) 0.0376(2) 0.08876(14) 0.0386(5) Uani 1 1 d .
H18A H -0.1273 0.0113 0.0855 0.046 Uiso 1 1 calc R
H18B H -0.0031 0.0204 0.1473 0.046 Uiso 1 1 calc R
C19 C 0.0447(2) -0.03475(18) 0.02427(13) 0.0303(5) Uani 1 1 d .
C20 C -0.0119(2) -0.11293(19) -0.03601(14) 0.0331(5) Uani 1 1 d .
H20 H -0.1035 -0.1249 -0.0359 0.040 Uiso 1 1 calc R
C21 C 0.0644(2) -0.1737(2) -0.09647(14) 0.0343(5) Uani 1 1 d .
H21 H 0.0241 -0.2270 -0.1370 0.041 Uiso 1 1 calc R
C22 C 0.2809(2) -0.2215(2) -0.16496(16) 0.0422(6) Uani 1 1 d .
H22A H 0.2335 -0.2929 -0.1882 0.063 Uiso 1 1 calc R
H22C H 0.3620 -0.2501 -0.1386 0.063 Uiso 1 1 calc R
H22B H 0.3009 -0.1632 -0.2112 0.063 Uiso 1 1 calc R
C23 C 0.1984(2) -0.15780(19) -0.09876(14) 0.0337(5) Uani 1 1 d .
C24 C 0.2545(2) -0.0808(2) -0.03773(15) 0.0362(5) Uani 1 1 d .
H24 H 0.3462 -0.0697 -0.0372 0.043 Uiso 1 1 calc R
C25 C 0.1788(2) -0.0198(2) 0.02238(14) 0.0350(5) Uani 1 1 d .
H25 H 0.2194 0.0332 0.0630 0.042 Uiso 1 1 calc R

loop_
_atom_site_aniso_label
_atom_site_aniso_U_11
_atom_site_aniso_U_22
_atom_site_aniso_U_33
_atom_site_aniso_U_23
_atom_site_aniso_U_13
_atom_site_aniso_U_12
N1 0.0250(8) 0.0250(8) 0.0258(8) 0.0019(7) -0.0008(6) 0.0027(6)
N5 0.0459(10) 0.0271(8) 0.0274(8) -0.0006(7) 0.0025(8) 0.0059(8)
C2 0.0246(9) 0.0238(9) 0.0276(9) 0.0044(8) -0.0016(8) 0.0049(8)
C3 0.0303(10) 0.0247(9) 0.0329(10) -0.0018(8) 0.0051(8) 0.0001(8)
C4 0.0372(11) 0.0276(9) 0.0270(10) 0.0006(9) 0.0056(8) 0.0019(9)
C6 0.0414(11) 0.0307(10) 0.0291(10) -0.0027(9) -0.0026(9) 0.0086(9)
C7 0.0368(11) 0.0313(10) 0.0385(11) -0.0096(9) -0.0054(9) 0.0039(9)
C8 0.0316(10) 0.0252(10) 0.0421(11) -0.0030(9) -0.0017(9) 0.0007(9)
C9 0.0260(9) 0.0286(10) 0.0346(10) 0.0000(9) 0.0016(8) 0.0007(8)
C10 0.0231(9) 0.0265(9) 0.0309(9) -0.0005(8) -0.0011(8) 0.0054(8)
C11 0.0314(10) 0.0257(10) 0.0301(10) -0.0009(8) -0.0028(8) 0.0052(8)
C12 0.0297(9) 0.0256(9) 0.0245(9) 0.0038(8) -0.0038(8) 0.0021(8)
C13 0.0333(10) 0.0324(10) 0.0320(10) 0.0018(9) -0.0009(8) -0.0023(9)
C14 0.0441(12) 0.0357(11) 0.0328(10) -0.0029(10) -0.0060(9) -0.0075(10)
C15 0.0501(13) 0.0341(11) 0.0326(10) -0.0071(10) -0.0016(10) 0.0046(10)
C16 0.0361(11) 0.0495(14) 0.0375(11) -0.0061(11) 0.0038(10) 0.0020(11)
C17 0.0311(11) 0.0409(12) 0.0325(10) -0.0059(10) -0.0008(9) -0.0016(10)
C18 0.0594(14) 0.0253(10) 0.0310(10) 0.0025(9) 0.0086(10) 0.0015(10)
C19 0.0411(11) 0.0195(9) 0.0304(10) 0.0058(8) 0.0006(9) 0.0025(9)
C20 0.0344(11) 0.0258(10) 0.0390(11) 0.0010(9) -0.0038(9) 0.0024(9)
C21 0.0376(11) 0.0280(10) 0.0373(11) -0.0038(9) -0.0045(9) 0.0032(9)
C22 0.0394(12) 0.0382(12) 0.0491(13) -0.0046(11) 0.0077(11) -0.0008(10)
C23 0.0384(11) 0.0235(10) 0.0390(11) -0.0004(9) 0.0011(9) -0.0007(9)
C24 0.0346(11) 0.0289(10) 0.0453(12) 0.0020(9) -0.0014(9) -0.0052(9)
C25 0.0449(12) 0.0252(10) 0.0348(10) -0.0002(9) -0.0058(10) -0.0087(9)

loop_
_atom_type_symbol
_atom_type_description
_atom_type_scat_dispersion_real
_atom_type_scat_dispersion_imag
_atom_type_scat_source
C C 0.0181 0.0091 'International Tables Vol C Tables 4.2.6.8 and 6.1.1.4'
H H 0.0000 0.0000 'International Tables Vol C Tables 4.2.6.8 and 6.1.1.4'
N N 0.0311 0.0180 'International Tables Vol C Tables 4.2.6.8 and 6.1.1.4'

loop_
_geom_angle_atom_site_label_1
_geom_angle_atom_site_label_2
_geom_angle_atom_site_label_3
_geom_angle
C2 N1 C10 121.95(17)
C4 N5 C11 120.25(18)
N1 C2 C12 119.30(18)
N1 C2 C3 120.21(18)
C12 C2 C3 120.48(17)
C4 C3 C2 106.32(16)
C4 C3 H3A 110.5
C2 C3 H3A 110.5
C4 C3 H3B 110.5
C2 C3 H3B 110.5
H3A C3 H3B 108.7
N5 C4 C3 123.08(19)
N5 C4 C18 118.17(19)
C3 C4 C18 118.67(18)
C7 C6 C11 122.2(2)
C7 C6 H6 118.9
C11 C6 H6 118.9
C6 C7 C8 119.4(2)
C6 C7 H7 120.3
C8 C7 H7 120.3
C9 C8 C7 119.78(19)
C9 C8 H8 120.1
C7 C8 H8 120.1
C8 C9 C10 121.8(2)
C8 C9 H9 119.1
C10 C9 H9 119.1
C9 C10 N1 116.00(18)
C9 C10 C11 118.78(19)
N1 C10 C11 124.86(17)
N5 C11 C6 116.26(18)
N5 C11 C10 125.55(18)
C6 C11 C10 117.92(19)
C13 C12 C17 118.14(19)
C13 C12 C2 122.28(18)
C17 C12 C2 119.58(18)
C14 C13 C12 121.3(2)
C14 C13 H13 119.4
C12 C13 H13 119.3
C15 C14 C13 120.0(2)
C15 C14 H14 120.0
C13 C14 H14 120.0
C14 C15 C16 119.4(2)
C14 C15 H15 120.3
C16 C15 H15 120.3
C17 C16 C15 120.7(2)
C17 C16 H16 119.7
C15 C16 H16 119.7
C16 C17 C12 120.5(2)
C16 C17 H17 119.7
C12 C17 H17 119.7
C4 C18 C19 109.79(18)
C4 C18 H18A 109.7
C19 C18 H18A 109.7
C4 C18 H18B 109.7
C19 C18 H18B 109.7
H18A C18 H18B 108.2
C25 C19 C20 118.1(2)
C25 C19 C18 119.5(2)
C20 C19 C18 122.3(2)
C19 C20 C21 120.5(2)
C19 C20 H20 119.7
C21 C20 H20 119.7
C23 C21 C20 121.3(2)
C23 C21 H21 119.4
C20 C21 H21 119.4
C23 C22 H22A 109.5
C23 C22 H22C 109.5
H22A C22 H22C 109.5
C23 C22 H22B 109.5
H22A C22 H22B 109.5
H22C C22 H22B 109.5
C21 C23 C24 117.9(2)
C21 C23 C22 121.4(2)
C24 C23 C22 120.7(2)
C25 C24 C23 121.0(2)
C25 C24 H24 119.5
C23 C24 H24 119.5
C24 C25 C19 121.1(2)
C24 C25 H25 119.4
C19 C25 H25 119.4

loop_
_geom_bond_atom_site_label_1
_geom_bond_atom_site_label_2
_geom_bond_distance
N1 C2 1.288(3)
N1 C10 1.412(3)
N5 C4 1.283(3)
N5 C11 1.404(3)
C2 C12 1.478(3)
C2 C3 1.520(3)
C3 C4 1.505(3)
C3 H3A 0.9900
C3 H3B 0.9900
C4 C18 1.515(3)
C6 C7 1.371(3)
C6 C11 1.405(3)
C6 H6 0.9500
C7 C8 1.394(3)
C7 H7 0.9500
C8 C9 1.373(3)
C8 H8 0.9500
C9 C10 1.397(3)
C9 H9 0.9500
C10 C11 1.420(3)
C12 C13 1.390(3)
C12 C17 1.402(3)
C13 C14 1.386(3)
C13 H13 0.9500
C14 C15 1.384(3)
C14 H14 0.9500
C15 C16 1.389(3)
C15 H15 0.9500
C16 C17 1.380(3)
C16 H16 0.9500
C17 H17 0.9500
C18 C19 1.516(3)
C18 H18A 0.9900
C18 H18B 0.9900
C19 C25 1.389(3)
C19 C20 1.391(3)
C20 C21 1.392(3)
C20 H20 0.9500
C21 C23 1.389(3)
C21 H21 0.9500
C22 C23 1.504(3)
C22 H22A 0.9800
C22 H22C 0.9800
C22 H22B 0.9800
C23 C24 1.389(3)
C24 C25 1.385(3)
C24 H24 0.9500
C25 H25 0.9500

loop_
_geom_torsion_atom_site_label_1
_geom_torsion_atom_site_label_2
_geom_torsion_atom_site_label_3
_geom_torsion_atom_site_label_4
_geom_torsion
C10 N1 C2 C12 -175.43(17)
C10 N1 C2 C3 3.2(3)
N1 C2 C3 C4 -69.5(2)
C12 C2 C3 C4 109.12(19)
C11 N5 C4 C3 -2.8(3)
C11 N5 C4 C18 173.92(19)
C2 C3 C4 N5 69.7(2)
C2 C3 C4 C18 -107.0(2)
C11 C6 C7 C8 -2.5(3)
C6 C7 C8 C9 -0.8(3)
C7 C8 C9 C10 3.4(3)
C8 C9 C10 N1 -176.13(18)
C8 C9 C10 C11 -2.7(3)
C2 N1 C10 C9 -146.61(18)
C2 N1 C10 C11 40.4(3)
C4 N5 C11 C6 147.5(2)
C4 N5 C11 C10 -38.5(3)
C7 C6 C11 N5 177.5(2)
C7 C6 C11 C10 3.0(3)
C9 C10 C11 N5 -174.3(2)
N1 C10 C11 N5 -1.5(3)
C9 C10 C11 C6 -0.5(3)
N1 C10 C11 C6 172.34(19)
N1 C2 C12 C13 -160.24(19)
C3 C2 C12 C13 21.1(3)
N1 C2 C12 C17 19.5(3)
C3 C2 C12 C17 -159.11(19)
C17 C12 C13 C14 -0.2(3)
C2 C12 C13 C14 179.54(19)
C12 C13 C14 C15 0.4(3)
C13 C14 C15 C16 -0.3(4)
C14 C15 C16 C17 0.2(4)
C15 C16 C17 C12 0.0(4)
C13 C12 C17 C16 0.0(3)
C2 C12 C17 C16 -179.7(2)
N5 C4 C18 C19 -107.6(2)
C3 C4 C18 C19 69.3(3)
C4 C18 C19 C25 64.4(3)
C4 C18 C19 C20 -113.0(2)
C25 C19 C20 C21 -0.2(3)
C18 C19 C20 C21 177.26(19)
C19 C20 C21 C23 -0.3(3)
C20 C21 C23 C24 1.1(3)
C20 C21 C23 C22 -178.9(2)
C21 C23 C24 C25 -1.3(3)
C22 C23 C24 C25 178.7(2)
C23 C24 C25 C19 0.7(3)
C20 C19 C25 C24 0.0(3)
C18 C19 C25 C24 -177.5(2)
